data_2312833
loop_
_publ_author_name
'Pavlyuk, Nazar'
'Bondaruk, Alina'
'Zelinski, Anatoliy'
'Rozdzynska-Kielbik, Beata'
'Kulawik, Damian'
'Ciesielski, Wojciech'
'Pavlyuk, Volodymyr'

_publ_section_title
;
 New ternary boride MgNiB<sub>4</sub>: structural and hydriding
 properties.
;
_journal_coeditor_code ZO3064
_journal_issue 6
_journal_name_full 'Acta crystallographica. Section C, Structural chemistry'
_journal_paper_doi 10.1107/S2053229625003821
_journal_volume 81
_journal_year 2025
_chemical_formula_iupac 'Mg Ni B4'
_chemical_formula_moiety 'B8 Mg2 Ni2'
_chemical_formula_sum 'B8 Mg2 Ni2'
_chemical_formula_weight 252.48
_chemical_name_systematic
;
Magnesium nickel tetraboride
;
_space_group_crystal_system orthorhombic
_space_group_IT_number 55
_space_group_name_Hall '-P 2 2ab'
_space_group_name_H-M_alt 'P b a m'
_audit_creation_method SHELXL-2014/7
_cell_angle_alpha 90
_cell_angle_beta 90
_cell_angle_gamma 90
_cell_formula_units_Z 2
_cell_length_a 5.8791(2)
_cell_length_b 11.2982(5)
_cell_length_c 3.27710(10)
_cell_measurement_reflns_used 240
_cell_measurement_temperature 293(2)
_cell_measurement_theta_max 27.227
_cell_measurement_theta_min 3.607
_cell_volume 217.676(14)
_computing_cell_refinement
;
CrysAlis CCD (Oxford Diffraction, 2008)
;
_computing_data_collection
;
CrysAlis CCD (Oxford Diffraction, 2008)
;
_computing_data_reduction
;
CrysAlis RED (Oxford Diffraction, 2008)
;
_computing_molecular_graphics
;
DIAMOND (Brandenburg, 2006)
;
_computing_publication_material
;
SHELXL2014 (Sheldrick, 2015)
;
_computing_structure_refinement
;
SHELXL2014 (Sheldrick, 2015)
;
_computing_structure_solution
;
SHELXS97 (Sheldrick, 2008)
;
_diffrn_ambient_temperature 293(2)
_diffrn_measured_fraction_theta_full 1.000
_diffrn_measured_fraction_theta_max 1.000
_diffrn_measurement_device_type 'Oxford Diffraction Xcalibur3 CCD'
_diffrn_measurement_method '\w scans'
_diffrn_radiation_monochromator graphite
_diffrn_radiation_source 'fine-focus sealed tube'
_diffrn_radiation_type MoK\a
_diffrn_radiation_wavelength 0.71073
_diffrn_reflns_av_R_equivalents 0.0196
_diffrn_reflns_av_unetI/netI 0.0347
_diffrn_reflns_limit_h_max 7
_diffrn_reflns_limit_h_min -7
_diffrn_reflns_limit_k_max 14
_diffrn_reflns_limit_k_min -14
_diffrn_reflns_limit_l_max 4
_diffrn_reflns_limit_l_min -4
_diffrn_reflns_number 2328
_diffrn_reflns_theta_full 25.242
_diffrn_reflns_theta_max 27.227
_diffrn_reflns_theta_min 3.607
_exptl_absorpt_coefficient_mu 8.750
_exptl_absorpt_correction_T_max 0.175
_exptl_absorpt_correction_T_min 0.022
_exptl_absorpt_correction_type analytical
_exptl_absorpt_process_details
;
(CrysAlis RED; Oxford Diffraction, 2008)
;
_exptl_crystal_colour 'metallic dark grey'
_exptl_crystal_density_diffrn 3.852
_exptl_crystal_description prism
_exptl_crystal_F_000 240
_exptl_crystal_size_max 0.5
_exptl_crystal_size_mid 0.4
_exptl_crystal_size_min 0.2
_refine_diff_density_max 0.707
_refine_diff_density_min -0.380
_refine_ls_extinction_method none
_refine_ls_goodness_of_fit_ref 1.050
_refine_ls_hydrogen_treatment undef
_refine_ls_matrix_type full
_refine_ls_number_parameters 38
_refine_ls_number_reflns 291
_refine_ls_number_restraints 0
_refine_ls_restrained_S_all 1.050
_refine_ls_R_factor_all 0.0402
_refine_ls_R_factor_gt 0.0370
_refine_ls_shift/su_max 0.000
_refine_ls_shift/su_mean 0.000
_refine_ls_structure_factor_coef Fsqd
_refine_ls_weighting_details 'w=1/[\s^2^(Fo^2^)+(0.0643P)^2^] where P=(Fo^2^+2Fc^2^)/3'
_refine_ls_weighting_scheme calc
_refine_ls_wR_factor_gt 0.0988
_refine_ls_wR_factor_ref 0.1003
_reflns_number_gt 240
_reflns_number_total 291
_reflns_threshold_expression 'I > 2\s(I)'
_cod_data_source_file zo3064sup1.cif
_cod_data_source_block I
_cod_database_code 2312833
_shelx_space_group_comment
;
The symmetry employed for this shelxl refinement is uniquely defined
by the following loop, which should always be used as a source of
symmetry information in preference to the above space-group names.
They are only intended as comments.
;
_shelx_estimated_absorpt_t_min 0.021
_shelx_estimated_absorpt_t_max 0.174

loop_
_space_group_symop_operation_xyz
'x, y, z'
'-x, -y, z'
'x+1/2, -y+1/2, -z'
'-x+1/2, y+1/2, -z'
'-x, -y, -z'
'x, y, -z'
'-x-1/2, y-1/2, z'
'x-1/2, -y-1/2, z'

loop_
_atom_site_type_symbol
_atom_site_label
_atom_site_fract_x
_atom_site_fract_y
_atom_site_fract_z
_atom_site_U_iso_or_equiv
_atom_site_adp_type
_atom_site_calc_flag
_atom_site_occupancy
_atom_site_disorder_assembly
_atom_site_disorder_group
Ni Ni1 0.36103(16) 0.41042(8) 0.5000 0.0585(4) Uani d 1 . .
B B1 0.5001(9) 0.2747(4) 0.0000 0.0292(10) Uani d 1 . .
B B2 0.6176(9) 0.4563(5) 0.0000 0.0347(11) Uani d 1 . .
B B3 0.1330(8) 0.4939(4) 0.0000 0.0298(10) Uani d 1 . .
B B4 0.7397(13) 0.1915(6) 0.0000 0.0471(14) Uani d 1 . .
Mg Mg1 0.3271(3) 0.14881(18) 0.5000 0.0452(5) Uani d 1 . .

loop_
_atom_site_aniso_label
_atom_site_aniso_U_11
_atom_site_aniso_U_22
_atom_site_aniso_U_33
_atom_site_aniso_U_12
_atom_site_aniso_U_13
_atom_site_aniso_U_23
Ni1 0.0583(6) 0.0586(6) 0.0586(6) -0.0005(4) 0.000 0.000
B1 0.028(3) 0.029(2) 0.031(2) -0.0004(19) 0.000 0.000
B2 0.034(3) 0.035(2) 0.036(3) -0.001(2) 0.000 0.000
B3 0.030(2) 0.029(2) 0.031(2) 0.0001(19) 0.000 0.000
B4 0.048(3) 0.044(3) 0.049(3) -0.004(3) 0.000 0.000
Mg1 0.0443(10) 0.0459(10) 0.0453(10) 0.0009(8) 0.000 0.000

loop_
_atom_type_symbol
_atom_type_description
_atom_type_scat_dispersion_real
_atom_type_scat_dispersion_imag
_atom_type_scat_source
B B 0.0013 0.0007 'International Tables Vol C Tables 4.2.6.8 and 6.1.1.4'
Mg Mg 0.0486 0.0363 'International Tables Vol C Tables 4.2.6.8 and 6.1.1.4'
Ni Ni 0.3393 1.1124 'International Tables Vol C Tables 4.2.6.8 and 6.1.1.4'

loop_
_geom_angle_atom_site_label_1
_geom_angle_atom_site_label_2
_geom_angle_atom_site_label_3
_geom_angle_site_symmetry_1
_geom_angle_site_symmetry_3
_geom_angle
_geom_angle_publ_flag
B4 Ni1 B4 3_455 3_456 100.9(3) ?
B4 Ni1 B2 3_455 5_666 162.1(2) ?
B4 Ni1 B2 3_456 5_666 79.53(18) ?
B4 Ni1 B2 3_455 5_665 79.53(18) ?
B4 Ni1 B2 3_456 5_665 162.1(2) ?
B2 Ni1 B2 5_666 5_665 94.6(2) ?
B4 Ni1 B2 3_455 . 77.97(19) ?
B4 Ni1 B2 3_456 . 153.7(2) ?
B2 Ni1 B2 5_666 . 109.66(8) ?
B2 Ni1 B2 5_665 . 44.2(3) ?
B4 Ni1 B2 3_455 1_556 153.7(2) ?
B4 Ni1 B2 3_456 1_556 77.97(19) ?
B2 Ni1 B2 5_666 1_556 44.2(3) ?
B2 Ni1 B2 5_665 1_556 109.66(8) ?
B2 Ni1 B2 . 1_556 91.6(2) ?
B4 Ni1 B3 3_455 1_556 124.8(2) ?
B4 Ni1 B3 3_456 1_556 58.8(2) ?
B2 Ni1 B3 5_666 1_556 40.36(18) ?
B2 Ni1 B3 5_665 1_556 106.10(16) ?
B2 Ni1 B3 . 1_556 142.76(19) ?
B2 Ni1 B3 1_556 1_556 77.45(15) ?
B4 Ni1 B3 3_455 . 58.8(2) ?
B4 Ni1 B3 3_456 . 124.8(2) ?
B2 Ni1 B3 5_666 . 106.10(16) ?
B2 Ni1 B3 5_665 . 40.36(18) ?
B2 Ni1 B3 . . 77.45(15) ?
B2 Ni1 B3 1_556 . 142.76(19) ?
B3 Ni1 B3 1_556 . 89.98(17) ?
B4 Ni1 B1 3_455 1_556 107.2(2) ?
B4 Ni1 B1 3_456 1_556 40.4(2) ?
B2 Ni1 B1 5_666 1_556 84.84(14) ?
B2 Ni1 B1 5_665 1_556 156.73(19) ?
B2 Ni1 B1 . 1_556 114.28(17) ?
B2 Ni1 B1 1_556 1_556 55.10(17) ?
B3 Ni1 B1 1_556 1_556 88.52(13) ?
B3 Ni1 B1 . 1_556 160.79(17) ?
B4 Ni1 B1 3_455 . 40.4(2) ?
B4 Ni1 B1 3_456 . 107.2(2) ?
B2 Ni1 B1 5_666 . 156.73(19) ?
B2 Ni1 B1 5_665 . 84.84(14) ?
B2 Ni1 B1 . . 55.10(17) ?
B2 Ni1 B1 1_556 . 114.28(17) ?
B3 Ni1 B1 1_556 . 160.79(17) ?
B3 Ni1 B1 . . 88.52(13) ?
B1 Ni1 B1 1_556 . 86.64(17) ?
B4 Ni1 Ni1 3_455 5_666 129.21(16) ?
B4 Ni1 Ni1 3_456 5_666 129.21(16) ?
B2 Ni1 Ni1 5_666 5_666 55.86(13) ?
B2 Ni1 Ni1 5_665 5_666 55.86(13) ?
B2 Ni1 Ni1 . 5_666 53.80(12) ?
B2 Ni1 Ni1 1_556 5_666 53.80(12) ?
B3 Ni1 Ni1 1_556 5_666 92.68(13) ?
B3 Ni1 Ni1 . 5_666 92.68(13) ?
B1 Ni1 Ni1 1_556 5_666 106.52(12) ?
B1 Ni1 Ni1 . 5_666 106.52(12) ?
B4 Ni1 Mg1 3_455 3_556 101.4(2) ?
B4 Ni1 Mg1 3_456 3_556 101.4(2) ?
B2 Ni1 Mg1 5_666 3_556 96.05(15) ?
B2 Ni1 Mg1 5_665 3_556 96.05(15) ?
B2 Ni1 Mg1 . 3_556 54.05(12) ?
B2 Ni1 Mg1 1_556 3_556 54.05(12) ?
B3 Ni1 Mg1 1_556 3_556 131.18(10) ?
B3 Ni1 Mg1 . 3_556 131.18(10) ?
B1 Ni1 Mg1 1_556 3_556 60.99(12) ?
B1 Ni1 Mg1 . 3_556 60.99(12) ?
Ni1 Ni1 Mg1 5_666 3_556 64.81(5) ?
B4 B1 B4 3_455 . 160.3(4) ?
B4 B1 Ni1 3_455 . 60.82(19) ?
B4 B1 Ni1 . . 129.89(18) ?
B4 B1 Ni1 3_455 1_554 60.82(19) ?
B4 B1 Ni1 . 1_554 129.89(18) ?
Ni1 B1 Ni1 . 1_554 86.64(17) ?
B4 B1 Mg1 3_455 . 74.4(2) ?
B4 B1 Mg1 . . 91.3(3) ?
Ni1 B1 Mg1 . . 76.50(8) ?
Ni1 B1 Mg1 1_554 . 134.8(2) ?
B4 B1 Mg1 3_455 1_554 74.4(2) ?
B4 B1 Mg1 . 1_554 91.3(3) ?
Ni1 B1 Mg1 . 1_554 134.8(2) ?
Ni1 B1 Mg1 1_554 1_554 76.50(8) ?
Mg1 B1 Mg1 . 1_554 86.26(18) ?
B4 B1 Mg1 3_455 3_556 128.3(2) ?
B4 B1 Mg1 . 3_556 65.2(2) ?
Ni1 B1 Mg1 . 3_556 67.52(9) ?
Ni1 B1 Mg1 1_554 3_556 117.4(2) ?
Mg1 B1 Mg1 . 3_556 94.48(7) ?
Mg1 B1 Mg1 1_554 3_556 156.6(2) ?
B4 B1 Mg1 3_455 3 128.3(2) ?
B4 B1 Mg1 . 3 65.2(2) ?
Ni1 B1 Mg1 . 3 117.4(2) ?
Ni1 B1 Mg1 1_554 3 67.52(9) ?
Mg1 B1 Mg1 . 3 156.6(2) ?
Mg1 B1 Mg1 1_554 3 94.48(7) ?
Mg1 B1 Mg1 3_556 3 75.74(14) ?
B3 B2 B2 5_665 5_665 123.4(6) ?
B3 B2 Ni1 5_665 5_666 72.8(2) ?
B2 B2 Ni1 5_665 5_666 69.7(2) ?
B3 B2 Ni1 5_665 5_665 72.8(2) ?
B2 B2 Ni1 5_665 5_665 69.7(2) ?
Ni1 B2 Ni1 5_666 5_665 94.6(2) ?
B3 B2 Ni1 5_665 . 134.18(10) ?
B2 B2 Ni1 5_665 . 66.1(2) ?
Ni1 B2 Ni1 5_666 . 70.34(8) ?
Ni1 B2 Ni1 5_665 . 135.8(3) ?
B3 B2 Ni1 5_665 1_554 134.18(10) ?
B2 B2 Ni1 5_665 1_554 66.1(2) ?
Ni1 B2 Ni1 5_666 1_554 135.8(3) ?
Ni1 B2 Ni1 5_665 1_554 70.34(8) ?
Ni1 B2 Ni1 . 1_554 91.6(2) ?
B3 B2 Mg1 5_665 3_556 72.2(2) ?
B2 B2 Mg1 5_665 3_556 135.60(12) ?
Ni1 B2 Mg1 5_666 3_556 78.51(8) ?
Ni1 B2 Mg1 5_665 3_556 144.9(3) ?
Ni1 B2 Mg1 . 3_556 74.56(9) ?
Ni1 B2 Mg1 1_554 3_556 136.5(3) ?
B3 B2 Mg1 5_665 3 72.2(2) ?
B2 B2 Mg1 5_665 3 135.60(12) ?
Ni1 B2 Mg1 5_666 3 144.9(3) ?
Ni1 B2 Mg1 5_665 3 78.51(8) ?
Ni1 B2 Mg1 . 3 136.5(3) ?
Ni1 B2 Mg1 1_554 3 74.56(9) ?
Mg1 B2 Mg1 3_556 3 87.5(2) ?
B2 B3 B3 5_665 5_565 153.9(6) ?
B2 B3 Ni1 5_665 1_554 66.8(2) ?
B3 B3 Ni1 5_565 1_554 127.7(2) ?
B2 B3 Ni1 5_665 . 66.8(2) ?
B3 B3 Ni1 5_565 . 127.7(2) ?
Ni1 B3 Ni1 1_554 . 89.98(17) ?
B2 B3 Mg1 5_665 7_665 69.4(2) ?
B3 B3 Mg1 5_565 7_665 91.9(3) ?
Ni1 B3 Mg1 1_554 7_665 136.1(2) ?
Ni1 B3 Mg1 . 7_665 76.02(8) ?
B2 B3 Mg1 5_665 7_664 69.4(2) ?
B3 B3 Mg1 5_565 7_664 91.9(3) ?
Ni1 B3 Mg1 1_554 7_664 76.02(8) ?
Ni1 B3 Mg1 . 7_664 136.1(2) ?
Mg1 B3 Mg1 7_665 7_664 85.71(18) ?
B1 B4 B1 3 . 132.3(4) ?
B1 B4 Ni1 3 3 78.8(3) ?
B1 B4 Ni1 . 3 125.4(2) ?
B1 B4 Ni1 3 3_556 78.8(3) ?
B1 B4 Ni1 . 3_556 125.4(2) ?
Ni1 B4 Ni1 3 3_556 100.9(3) ?
B1 B4 Mg1 3 3_556 68.0(2) ?
B1 B4 Mg1 . 3_556 76.6(3) ?
Ni1 B4 Mg1 3 3_556 146.1(3) ?
Ni1 B4 Mg1 3_556 3_556 79.40(10) ?
B1 B4 Mg1 3 3 68.0(2) ?
B1 B4 Mg1 . 3 76.6(3) ?
Ni1 B4 Mg1 3 3 79.40(10) ?
Ni1 B4 Mg1 3_556 3 146.1(3) ?
Mg1 B4 Mg1 3_556 3 82.3(2) ?
B2 Mg1 B2 3_455 3_456 87.5(2) ?
B2 Mg1 B1 3_455 . 92.60(12) ?
B2 Mg1 B1 3_456 . 172.4(2) ?
B2 Mg1 B1 3_455 1_556 172.4(2) ?
B2 Mg1 B1 3_456 1_556 92.60(12) ?
B1 Mg1 B1 . 1_556 86.26(18) ?
B2 Mg1 B3 3_455 7_655 38.38(17) ?
B2 Mg1 B3 3_456 7_655 99.04(16) ?
B1 Mg1 B3 . 7_655 85.70(13) ?
B1 Mg1 B3 1_556 7_655 148.75(19) ?
B2 Mg1 B3 3_455 7_656 99.04(16) ?
B2 Mg1 B3 3_456 7_656 38.38(17) ?
B1 Mg1 B3 . 7_656 148.75(19) ?
B1 Mg1 B3 1_556 7_656 85.70(13) ?
B3 Mg1 B3 7_655 7_656 85.71(18) ?
B2 Mg1 B4 3_455 3_456 135.3(2) ?
B2 Mg1 B4 3_456 3_456 78.51(18) ?
B1 Mg1 B4 . 3_456 96.15(19) ?
B1 Mg1 B4 1_556 3_456 37.6(2) ?
B3 Mg1 B4 7_655 3_456 173.6(2) ?
B3 Mg1 B4 7_656 3_456 95.68(14) ?
B2 Mg1 B4 3_455 3_455 78.51(18) ?
B2 Mg1 B4 3_456 3_455 135.3(2) ?
B1 Mg1 B4 . 3_455 37.6(2) ?
B1 Mg1 B4 1_556 3_455 96.15(19) ?
B3 Mg1 B4 7_655 3_455 95.68(14) ?
B3 Mg1 B4 7_656 3_455 173.6(2) ?
B4 Mg1 B4 3_456 3_455 82.3(2) ?
B2 Mg1 B1 3_455 3_455 50.44(17) ?
B2 Mg1 B1 3_456 3_455 102.26(16) ?
B1 Mg1 B1 . 3_455 72.18(6) ?
B1 Mg1 B1 1_556 3_455 122.23(10) ?
B3 Mg1 B1 7_655 3_455 83.56(13) ?
B3 Mg1 B1 7_656 3_455 136.29(18) ?
B4 Mg1 B1 3_456 3_455 91.20(16) ?
B4 Mg1 B1 3_455 3_455 38.1(2) ?
B2 Mg1 B1 3_455 3_456 102.26(16) ?
B2 Mg1 B1 3_456 3_456 50.44(17) ?
B1 Mg1 B1 . 3_456 122.23(10) ?
B1 Mg1 B1 1_556 3_456 72.18(6) ?
B3 Mg1 B1 7_655 3_456 136.29(18) ?
B3 Mg1 B1 7_656 3_456 83.56(13) ?
B4 Mg1 B1 3_456 3_456 38.1(2) ?
B4 Mg1 B1 3_455 3_456 91.20(16) ?
B1 Mg1 B1 3_455 3_456 75.74(14) ?
B2 Mg1 Ni1 3_455 3_456 51.39(12) ?
B2 Mg1 Ni1 3_456 3_456 51.39(12) ?
B1 Mg1 Ni1 . 3_456 123.59(12) ?
B1 Mg1 Ni1 1_556 3_456 123.59(12) ?
B3 Mg1 Ni1 7_655 3_456 85.54(13) ?
B3 Mg1 Ni1 7_656 3_456 85.54(13) ?
B4 Mg1 Ni1 3_456 3_456 88.37(18) ?
B4 Mg1 Ni1 3_455 3_456 88.37(18) ?
B1 Mg1 Ni1 3_455 3_456 51.49(10) ?
B1 Mg1 Ni1 3_456 3_456 51.49(10) ?
B2 Mg1 Ni1 3_455 7_655 48.62(11) ?
B2 Mg1 Ni1 3_456 7_655 48.62(11) ?
B1 Mg1 Ni1 . 7_655 135.27(10) ?
B1 Mg1 Ni1 1_556 7_655 135.27(10) ?
B3 Mg1 Ni1 7_655 7_655 50.57(11) ?
B3 Mg1 Ni1 7_656 7_655 50.57(11) ?
B4 Mg1 Ni1 3_456 7_655 126.29(16) ?
B4 Mg1 Ni1 3_455 7_655 126.29(16) ?
B1 Mg1 Ni1 3_455 7_655 91.48(12) ?
B1 Mg1 Ni1 3_456 7_655 91.48(12) ?
Ni1 Mg1 Ni1 3_456 7_655 53.95(5) ?

loop_
_geom_bond_atom_site_label_1
_geom_bond_atom_site_label_2
_geom_bond_site_symmetry_2
_geom_bond_distance
_geom_bond_publ_flag
Ni1 B4 3_455 2.126(5) ?
Ni1 B4 3_456 2.126(5) ?
Ni1 B2 5_666 2.229(4) ?
Ni1 B2 5_665 2.229(4) ?
Ni1 B2 . 2.286(4) ?
Ni1 B2 1_556 2.286(4) ?
Ni1 B3 1_556 2.318(4) ?
Ni1 B3 . 2.318(4) ?
Ni1 B1 1_556 2.388(4) ?
Ni1 B1 . 2.388(4) ?
Ni1 Ni1 5_666 2.6015(18) ?
Ni1 Mg1 3_556 2.820(2) ?
B1 B4 3_455 1.578(9) ?
B1 B4 . 1.694(9) ?
B1 Ni1 1_554 2.388(4) ?
B1 Mg1 . 2.397(4) ?
B1 Mg1 1_554 2.397(4) ?
B1 Mg1 3_556 2.669(4) ?
B1 Mg1 3 2.669(4) ?
B2 B3 5_665 1.571(7) ?
B2 B2 5_665 1.699(11) ?
B2 Ni1 5_666 2.229(4) ?
B2 Ni1 5_665 2.229(4) ?
B2 Ni1 1_554 2.286(4) ?
B2 Mg1 3_556 2.369(4) ?
B2 Mg1 3 2.369(4) ?
B3 B2 5_665 1.571(7) ?
B3 B3 5_565 1.570(10) ?
B3 Ni1 1_554 2.318(3) ?
B3 Mg1 7_665 2.409(4) ?
B3 Mg1 7_664 2.409(4) ?
B4 B1 3 1.578(9) ?
B4 Ni1 3 2.126(5) ?
B4 Ni1 3_556 2.126(5) ?
B4 Mg1 3_556 2.491(5) ?
B4 Mg1 3 2.491(5) ?
Mg1 B2 3_455 2.369(4) ?
Mg1 B2 3_456 2.369(4) ?
Mg1 B1 1_556 2.397(4) ?
Mg1 B3 7_655 2.409(4) ?
Mg1 B3 7_656 2.409(4) ?
Mg1 B4 3_456 2.491(5) ?
Mg1 B4 3_455 2.491(5) ?
Mg1 B1 3_455 2.669(4) ?
Mg1 B1 3_456 2.669(4) ?
Mg1 Ni1 3_456 2.820(2) ?
Mg1 Ni1 7_655 2.912(2) ?

_cod_database_fobs_code 2312833
